data_2008960
loop_
_publ_author_name
'Eckert, Nathan A.'
'Krause Bauer, Jeanette A.'
'Connick, William B.'

_publ_section_title
;
 <i>N</i>,<i>N</i>'-Diethyl-4,4'-bipyridinium diiodide
;
_journal_issue 9
_journal_name_full 'Acta Crystallographica Section C'
_journal_page_first IUC9900101
_journal_paper_doi 10.1107/S0108270199098844
_journal_volume 55
_journal_year 1999
_chemical_formula_iupac 'C14 H18 N2 2+, 2I 1-'
_chemical_formula_moiety 'C14 H18 N2 2+, 2I 1-'
_chemical_formula_sum 'C14 H18 I2 N2'
_chemical_formula_weight 468.10
_chemical_melting_point 'decomposes 280-285\%C'
_chemical_name_common 'ethyl viologen diiodide'
_chemical_name_systematic
;
 N,N'-diethyl-4,4'-bipyridinium diiodide
;
_chemical_temperature_decomposition 556(3)
_space_group_IT_number 14
_symmetry_cell_setting monoclinic
_symmetry_space_group_name_Hall '-P 2ybc'
_symmetry_space_group_name_H-M 'P 1 21/c 1'
_audit_creation_method 'SHELXTL v5.03'
_cell_angle_alpha 90.00
_cell_angle_beta 103.88(3)
_cell_angle_gamma 90.00
_cell_formula_units_Z 2
_cell_length_a 6.1965(12)
_cell_length_b 13.025(3)
_cell_length_c 10.419(2)
_cell_measurement_reflns_used 40
_cell_measurement_temperature 298(2)
_cell_measurement_theta_max 15.0
_cell_measurement_theta_min 5.0
_cell_volume 816.4(3)
_computing_cell_refinement P3/P4-PC
_computing_data_collection 'P3/P4-PC (Siemens, 1989)'
_computing_data_reduction 'XDISK (Siemens, 1989)'
_computing_molecular_graphics SHELXTL
_computing_publication_material SHELXTL
_computing_structure_refinement SHELXTL
_computing_structure_solution 'SHELXTL (Sheldrick, 1994)'
_diffrn_ambient_temperature 298(2)
_diffrn_measurement_device_type 'Siemens P3'
_diffrn_measurement_method \q-2\q
_diffrn_radiation_monochromator graphite
_diffrn_radiation_source 'normal-focus sealed tube'
_diffrn_radiation_type MoK\a
_diffrn_radiation_wavelength 0.71073
_diffrn_reflns_av_R_equivalents 0.032
_diffrn_reflns_av_sigmaI/netI 0.019
_diffrn_reflns_limit_h_max 8
_diffrn_reflns_limit_h_min 0
_diffrn_reflns_limit_k_max 17
_diffrn_reflns_limit_k_min 0
_diffrn_reflns_limit_l_max 13
_diffrn_reflns_limit_l_min -13
_diffrn_reflns_number 2068
_diffrn_reflns_theta_max 27.89
_diffrn_reflns_theta_min 2.55
_diffrn_standards_decay_% minimal
_diffrn_standards_interval_count 300
_diffrn_standards_number 3
_exptl_absorpt_coefficient_mu 3.839
_exptl_absorpt_correction_T_max 0.316
_exptl_absorpt_correction_T_min 0.168
_exptl_absorpt_correction_type '\y scans'
_exptl_absorpt_process_details '(North et al., 1968)'
_exptl_crystal_colour orange
_exptl_crystal_density_diffrn 1.904
_exptl_crystal_density_method 'not measured'
_exptl_crystal_description block
_exptl_crystal_F_000 444
_exptl_crystal_size_max 0.50
_exptl_crystal_size_mid 0.45
_exptl_crystal_size_min 0.30
_refine_diff_density_max 0.43
_refine_diff_density_min -0.61
_refine_ls_extinction_method none
_refine_ls_goodness_of_fit_ref 1.112
_refine_ls_hydrogen_treatment constr
_refine_ls_matrix_type full
_refine_ls_number_parameters 82
_refine_ls_number_reflns 1898
_refine_ls_number_restraints 0
_refine_ls_restrained_S_all 1.104
_refine_ls_R_factor_all 0.033
_refine_ls_R_factor_gt 0.027
_refine_ls_shift/su_max -0.001
_refine_ls_shift/su_mean 0.000
_refine_ls_structure_factor_coef Fsqd
_refine_ls_weighting_details 'w = 1/[\s^2^(Fo^2^)+(0.0393P)^2^+0.4219P] where P = (Fo^2^+2Fc^2^)/3'
_refine_ls_weighting_scheme calc
_refine_ls_wR_factor_all 0.073
_refine_ls_wR_factor_ref 0.068
_reflns_number_gt 1633
_reflns_number_total 1899
_reflns_threshold_expression I>2\s(I)
_cod_data_source_file qa0157.cif
_cod_data_source_block 1
_cod_depositor_comments
;
The following automatic conversions were performed:
'_symmetry_cell_setting' value 'Monoclinic' changed to 'monoclinic'
according to '/home/saulius/struct/CIF-dictionaries/cif_core.dic'
dictionary named 'cif_core.dic' version 2.4.1 from 2010-06-29.

Automatic conversion script
Id: cif_fix_enum 1527 2010-12-29 10:47:43Z saulius 

'_chemical_melting_point' tag was changed to
'_chemical_temperature_decomposition' since the value had been
'decomposes 280-285\%C'. The value was changed to '556(3)' - 
it was converted from degrees Celsius(C) to Kelvins(K), 
the average value was taken and precision was estimated.

Adriana Daskevic, 2011-06-17

The following automatic conversions were performed:

'_refine_ls_weighting_scheme' value 'calc w =
1/[\s^2^(Fo^2^)+(0.0393P)^2^+0.4219P] where P = (Fo^2^+2Fc^2^)/3' was
changed to 'calc'. New tag '_refine_ls_weighting_details' was
created. The value of the new tag was set to 'w =
1/[\s^2^(Fo^2^)+(0.0393P)^2^+0.4219P] where P = (Fo^2^+2Fc^2^)/3'.

Automatic conversion script
Id: cif_fix_values 3143 2015-03-26 13:38:13Z robertas 
;
_cod_original_sg_symbol_H-M 'P 21/c'
_cod_database_code 2008960
_cod_database_fobs_code 2008960

loop_
_symmetry_equiv_pos_as_xyz
'x, y, z'
'-x, y+1/2, -z+1/2'
'-x, -y, -z'
'x, -y-1/2, z-1/2'

loop_
_atom_site_aniso_label
_atom_site_aniso_U_11
_atom_site_aniso_U_22
_atom_site_aniso_U_33
_atom_site_aniso_U_12
_atom_site_aniso_U_13
_atom_site_aniso_U_23
I1 0.04380(14) 0.04802(14) 0.0596(2) 0.00150(9) 0.00344(10) -0.00390(9)
C1 0.045(2) 0.048(2) 0.051(2) -0.0115(13) 0.0103(14) -0.0047(13)
C2 0.043(2) 0.046(2) 0.0424(15) -0.0111(13) 0.0062(12) -0.0062(12)
C3 0.0393(14) 0.0343(13) 0.0447(15) -0.0025(11) 0.0109(11) -0.0079(12)
C4 0.0369(14) 0.051(2) 0.053(2) -0.0070(13) 0.0053(12) 0.0013(14)
C5 0.0405(15) 0.053(2) 0.051(2) -0.0037(14) 0.0031(13) 0.0021(14)
N1 0.0450(14) 0.0384(13) 0.0456(14) -0.0004(10) 0.0110(11) -0.0016(10)
C7 0.061(2) 0.048(2) 0.052(2) -0.004(2) 0.009(2) 0.0099(15)
C8 0.078(3) 0.083(3) 0.066(2) 0.009(2) 0.032(2) 0.016(2)

loop_
_atom_site_label
_atom_site_fract_x
_atom_site_fract_y
_atom_site_fract_z
_atom_site_U_iso_or_equiv
_atom_site_thermal_displace_type
_atom_site_calc_flag
_atom_site_refinement_flags
_atom_site_occupancy
_atom_site_disorder_group
_atom_site_type_symbol
I1 0.17762(3) 0.65401(2) 0.27396(2) 0.05198(10) Uani d . 1 . I
C1 0.7453(6) 0.6353(3) 0.8426(3) 0.0482(7) Uani d . 1 . C
H1 0.8774 0.6709 0.8482 0.058 Uiso calc R 1 . H
C2 0.7141(5) 0.5832(2) 0.9502(3) 0.0445(7) Uani d . 1 . C
H2 0.8234 0.5841 1.0289 0.053 Uiso calc R 1 . H
C3 0.5188(5) 0.5289(2) 0.9421(3) 0.0393(6) Uani d . 1 . C
C4 0.3611(5) 0.5304(3) 0.8218(3) 0.0480(7) Uani d . 1 . C
H4 0.2286 0.4944 0.8124 0.058 Uiso calc R 1 . H
C5 0.4010(6) 0.5850(3) 0.7172(3) 0.0493(7) Uani d . 1 . C
H5 0.2946 0.5860 0.6373 0.059 Uiso calc R 1 . H
N1 0.5885(5) 0.6359(2) 0.7286(3) 0.0430(6) Uani d . 1 . N
C7 0.6294(6) 0.6922(3) 0.6123(4) 0.0543(8) Uani d . 1 . C
H7A 0.4884 0.7109 0.5535 0.065 Uiso calc R 1 . H
H7B 0.7108 0.7549 0.6417 0.065 Uiso calc R 1 . H
C8 0.7580(8) 0.6281(4) 0.5398(4) 0.0730(12) Uani d . 1 . C
H8A 0.7826 0.6657 0.4654 0.109 Uiso calc R 1 . H
H8B 0.6764 0.5665 0.5095 0.109 Uiso calc R 1 . H
H8C 0.8985 0.6104 0.5976 0.109 Uiso calc R 1 . H

loop_
_atom_type_symbol
_atom_type_description
_atom_type_scat_dispersion_real
_atom_type_scat_dispersion_imag
_atom_type_scat_source
C C 0.0033 0.0016 'International Tables Vol C Tables 4.2.6.8 and 6.1.1.4'
H H 0.0000 0.0000 'International Tables Vol C Tables 4.2.6.8 and 6.1.1.4'
N N 0.0061 0.0033 'International Tables Vol C Tables 4.2.6.8 and 6.1.1.4'
I I -0.4742 1.8119 'International Tables Vol C Tables 4.2.6.8 and 6.1.1.4'

loop_
_geom_angle_atom_site_label_1
_geom_angle_atom_site_label_2
_geom_angle_atom_site_label_3
_geom_angle_site_symmetry_3
_geom_angle
_geom_angle_publ_flag
N1 C1 C2 . 121.0(3) y
C1 C2 C3 . 119.8(3) y
C2 C3 C4 . 117.5(3) y
C2 C3 C3 3_667 120.9(3) y
C4 C3 C3 3_667 121.6(3) y
C5 C4 C3 . 120.1(3) y
N1 C5 C4 . 120.8(3) y
C5 N1 C1 . 120.8(3) y
C5 N1 C7 . 119.5(3) y
C1 N1 C7 . 119.7(3) y
C8 C7 N1 . 110.8(3) y

loop_
_geom_bond_atom_site_label_1
_geom_bond_atom_site_label_2
_geom_bond_site_symmetry_2
_geom_bond_distance
_geom_bond_publ_flag
C1 N1 . 1.342(5) y
C1 C2 . 1.364(5) y
C2 C3 . 1.386(4) y
C3 C4 . 1.393(4) y
C3 C3 3_667 1.487(6) y
C4 C5 . 1.373(5) y
C5 N1 . 1.318(4) y
N1 C7 . 1.489(4) y
C7 C8 . 1.481(6) y

loop_
_geom_torsion_atom_site_label_1
_geom_torsion_atom_site_label_2
_geom_torsion_atom_site_label_3
_geom_torsion_atom_site_label_4
_geom_torsion_site_symmetry_1
_geom_torsion_site_symmetry_4
_geom_torsion
_geom_torsion_publ_flag
N1 C1 C2 C3 . . 0.8(5) n
C1 C2 C3 C4 . . 0.0(5) n
C1 C2 C3 C3 . 3_667 179.7(3) n
C2 C3 C4 C5 . . -0.5(5) n
C3 C3 C4 C5 3_667 . 179.7(3) n
C3 C4 C5 N1 . . 0.4(5) n
C4 C5 N1 C1 . . 0.3(5) n
C4 C5 N1 C7 . . 178.5(3) n
C2 C1 N1 C5 . . -0.9(5) n
C2 C1 N1 C7 . . -179.1(3) n
C5 N1 C7 C8 . . -94.6(4) n
C1 N1 C7 C8 . . 83.5(4) n
